data_7023542
loop_
_publ_author_name
'Vuong, Khuong Q.'
'Timerbulatova, Marina G.'
'Peterson, Matthew B.'
'Bhadbhade, Mohan'
'Messerle, Barbara A.'

_publ_section_title
;
 Cationic Rh and Ir complexes containing bidentate
 imidazolylidene-1,2,3-triazole donor ligands: synthesis and preliminary
 catalytic studies.
;
_journal_issue 39
_journal_name_full 'Dalton transactions (Cambridge, England : 2003)'
_journal_page_first 14298
_journal_page_last 14308
_journal_paper_doi 10.1039/c3dt51440d
_journal_volume 42
_journal_year 2013
_chemical_formula_moiety 'C32 H38 Cl N5 Rh, C24 H20 B, 2(C H2 Cl2)'
_chemical_formula_sum 'C58 H62 B Cl5 N5 Rh'
_chemical_formula_weight 1120.10
_chemical_name_systematic
;
?
;
_space_group_IT_number 2
_symmetry_cell_setting triclinic
_symmetry_space_group_name_Hall '-P 1'
_symmetry_space_group_name_H-M 'P -1'
_atom_sites_solution_hydrogens geom
_atom_sites_solution_primary direct
_atom_sites_solution_secondary difmap
_audit_creation_method SHELXL-97
_cell_angle_alpha 89.616(2)
_cell_angle_beta 83.727(2)
_cell_angle_gamma 85.346(2)
_cell_formula_units_Z 2
_cell_length_a 13.4167(5)
_cell_length_b 13.6538(5)
_cell_length_c 14.7446(5)
_cell_measurement_reflns_used 9916
_cell_measurement_temperature 155(2)
_cell_measurement_theta_max 30.320
_cell_measurement_theta_min 3.024
_cell_volume 2676.02(17)
_computing_cell_refinement '<i>APEX2 </i>(Bruker, 2007)'
_computing_data_collection '<i>APEX2 </i>(Bruker, 2007)'
_computing_data_reduction '<i>APEX2 </i>(Bruker, 2007)'
_computing_molecular_graphics '<i>SHELXTL-Plus</i> (Sheldrick, 2008)'
_computing_structure_refinement '<i>SHELXL-97</i> (Sheldrick, 2008)'
_computing_structure_solution '<i>SHELXS-97</i> (Sheldrick, 2008)'
_diffrn_ambient_temperature 155(2)
_diffrn_measured_fraction_theta_full 0.974
_diffrn_measured_fraction_theta_max 0.974
_diffrn_measurement_device_type 'Bruker kappa APEXII CCD Diffractometer'
_diffrn_measurement_method '\f scans, and \w scans with \k offsets'
_diffrn_radiation_monochromator graphite
_diffrn_radiation_source 'fine-focus sealed tube'
_diffrn_radiation_type MoK\a
_diffrn_radiation_wavelength 0.71073
_diffrn_reflns_av_R_equivalents 0.0341
_diffrn_reflns_av_sigmaI/netI 0.0337
_diffrn_reflns_limit_h_max 15
_diffrn_reflns_limit_h_min -15
_diffrn_reflns_limit_k_max 16
_diffrn_reflns_limit_k_min -16
_diffrn_reflns_limit_l_max 17
_diffrn_reflns_limit_l_min -17
_diffrn_reflns_number 28228
_diffrn_reflns_theta_full 25.00
_diffrn_reflns_theta_max 25.00
_diffrn_reflns_theta_min 1.50
_exptl_absorpt_coefficient_mu 0.612
_exptl_absorpt_correction_T_max 0.9475
_exptl_absorpt_correction_T_min 0.8079
_exptl_absorpt_correction_type multi-scan
_exptl_absorpt_process_details 'SADABS (Bruker, 2001)'
_exptl_crystal_colour Orange
_exptl_crystal_density_diffrn 1.390
_exptl_crystal_density_method 'not measured'
_exptl_crystal_description Block
_exptl_crystal_F_000 1160
_exptl_crystal_size_max 0.36
_exptl_crystal_size_mid 0.22
_exptl_crystal_size_min 0.09
_refine_diff_density_max 0.753
_refine_diff_density_min -0.802
_refine_diff_density_rms 0.064
_refine_ls_extinction_method none
_refine_ls_goodness_of_fit_ref 1.052
_refine_ls_hydrogen_treatment constr
_refine_ls_matrix_type full
_refine_ls_number_parameters 639
_refine_ls_number_reflns 9163
_refine_ls_number_restraints 0
_refine_ls_restrained_S_all 1.052
_refine_ls_R_factor_all 0.0405
_refine_ls_R_factor_gt 0.0325
_refine_ls_shift/su_max 0.001
_refine_ls_shift/su_mean 0.000
_refine_ls_structure_factor_coef Fsqd
_refine_ls_weighting_details 'calc w=1/[\s^2^(Fo^2^)+(0.0341P)^2^+3.1579P] where P=(Fo^2^+2Fc^2^)/3'
_refine_ls_weighting_scheme calc
_refine_ls_wR_factor_gt 0.0801
_refine_ls_wR_factor_ref 0.0854
_reflns_number_gt 8012
_reflns_number_total 9163
_reflns_threshold_expression >2sigma(I)
_cod_data_source_file c3dt51440d.txt
_cod_data_source_block marina2_rhodium
_cod_depositor_comments
;
The following automatic conversions were performed:

'_symmetry_cell_setting' value 'Triclinic' changed to 'triclinic'
according to /home/saulius/struct/CIF-dictionaries/cif_core.dic
dictionary named 'cif_core.dic' version 2.4.2 from
2011-04-26.

'_exptl_absorpt_correction_type' value 'Multi-scan'
changed to 'multi-scan' according to
/home/saulius/struct/CIF-dictionaries/cif_core.dic dictionary named
'cif_core.dic' version 2.4.2 from 2011-04-26.

Automatic conversion script
Id: cif_fix_values 1891 2012-01-12 08:04:46Z andrius 
;
_cod_original_sg_symbol_H-M P-1
_cod_database_code 7023542

loop_
_symmetry_equiv_pos_as_xyz
'x, y, z'
'-x, -y, -z'

loop_
_atom_site_label
_atom_site_type_symbol
_atom_site_fract_x
_atom_site_fract_y
_atom_site_fract_z
_atom_site_U_iso_or_equiv
_atom_site_adp_type
_atom_site_occupancy
_atom_site_symmetry_multiplicity
_atom_site_calc_flag
_atom_site_refinement_flags
Rh1 Rh 0.780243(14) 0.763572(13) 0.734879(13) 0.01657(7) Uani 1 1 d .
Cl1 Cl 0.80131(5) 0.72389(5) 0.88923(4) 0.02673(15) Uani 1 1 d .
C1A C 0.94573(18) 0.75501(19) 0.70116(18) 0.0225(5) Uani 1 1 d .
C2A C 0.90487(19) 0.69608(19) 0.63865(18) 0.0240(6) Uani 1 1 d .
C3A C 0.83536(19) 0.75884(19) 0.59087(17) 0.0241(6) Uani 1 1 d .
C4A C 0.83556(19) 0.85676(19) 0.62340(18) 0.0245(6) Uani 1 1 d .
C5A C 0.90016(19) 0.85522(18) 0.69488(18) 0.0228(5) Uani 1 1 d .
C6A C 1.02140(19) 0.7216(2) 0.7639(2) 0.0296(6) Uani 1 1 d .
H6A1 H 1.0089 0.6553 0.7859 0.044 Uiso 1 1 calc R
H6A2 H 1.0159 0.7668 0.8159 0.044 Uiso 1 1 calc R
H6A3 H 1.0891 0.7207 0.7312 0.044 Uiso 1 1 calc R
C7A C 0.9318(2) 0.5893(2) 0.6195(2) 0.0342(7) Uani 1 1 d .
H7A1 H 0.9812 0.5818 0.5654 0.051 Uiso 1 1 calc R
H7A2 H 0.8713 0.5576 0.6085 0.051 Uiso 1 1 calc R
H7A3 H 0.9607 0.5585 0.6720 0.051 Uiso 1 1 calc R
C8A C 0.7851(2) 0.7263(2) 0.51153(19) 0.0335(7) Uani 1 1 d .
H8A1 H 0.7339 0.7776 0.4969 0.050 Uiso 1 1 calc R
H8A2 H 0.7532 0.6655 0.5273 0.050 Uiso 1 1 calc R
H8A3 H 0.8354 0.7147 0.4585 0.050 Uiso 1 1 calc R
C9A C 0.7819(2) 0.9445(2) 0.5836(2) 0.0341(7) Uani 1 1 d .
H9A1 H 0.8060 0.9498 0.5188 0.051 Uiso 1 1 calc R
H9A2 H 0.7950 1.0039 0.6157 0.051 Uiso 1 1 calc R
H9A3 H 0.7094 0.9371 0.5904 0.051 Uiso 1 1 calc R
C10A C 0.9307(2) 0.9415(2) 0.7445(2) 0.0313(6) Uani 1 1 d .
H10A H 0.9998 0.9542 0.7217 0.047 Uiso 1 1 calc R
H10C H 0.9269 0.9271 0.8100 0.047 Uiso 1 1 calc R
H10D H 0.8853 0.9995 0.7344 0.047 Uiso 1 1 calc R
N1B N 0.68539(15) 0.64795(14) 0.73277(14) 0.0182(4) Uani 1 1 d .
N2B N 0.70461(15) 0.55653(15) 0.75934(14) 0.0208(5) Uani 1 1 d .
N3B N 0.62475(16) 0.50971(15) 0.74238(14) 0.0213(5) Uani 1 1 d .
N4B N 0.56188(15) 0.83167(15) 0.73752(15) 0.0218(5) Uani 1 1 d .
N5B N 0.61617(16) 0.91825(16) 0.83953(16) 0.0287(5) Uani 1 1 d .
C1B C 0.55529(19) 0.56970(18) 0.70607(17) 0.0227(5) Uani 1 1 d .
H1B H 0.4925 0.5535 0.6887 0.027 Uiso 1 1 calc R
C2B C 0.59460(18) 0.65904(18) 0.69957(16) 0.0196(5) Uani 1 1 d .
C3B C 0.55690(19) 0.75753(18) 0.66704(18) 0.0223(5) Uani 1 1 d .
H3B1 H 0.5984 0.7750 0.6104 0.027 Uiso 1 1 calc R
H3B2 H 0.4865 0.7557 0.6532 0.027 Uiso 1 1 calc R
C4B C 0.4797(2) 0.8900(2) 0.7771(2) 0.0341(7) Uani 1 1 d .
H4B H 0.4125 0.8915 0.7621 0.041 Uiso 1 1 calc R
C5B C 0.5137(2) 0.9436(2) 0.8403(2) 0.0411(8) Uani 1 1 d .
H5B H 0.4748 0.9909 0.8792 0.049 Uiso 1 1 calc R
C6B C 0.64726(19) 0.84791(18) 0.77555(17) 0.0205(5) Uani 1 1 d .
C7B C 0.6200(2) 0.40462(18) 0.76613(19) 0.0265(6) Uani 1 1 d .
H7B1 H 0.6892 0.3728 0.7632 0.032 Uiso 1 1 calc R
H7B2 H 0.5846 0.3723 0.7206 0.032 Uiso 1 1 calc R
C8B C 0.5666(2) 0.38970(18) 0.85999(19) 0.0258(6) Uani 1 1 d .
C9B C 0.6191(3) 0.3474(2) 0.9278(2) 0.0427(8) Uani 1 1 d .
H9B H 0.6890 0.3287 0.9156 0.051 Uiso 1 1 calc R
C10B C 0.5694(4) 0.3322(3) 1.0138(3) 0.0636(12) Uani 1 1 d .
H10B H 0.6052 0.3019 1.0601 0.076 Uiso 1 1 calc R
C11B C 0.4697(4) 0.3606(3) 1.0322(3) 0.0670(13) Uani 1 1 d .
H11B H 0.4366 0.3513 1.0916 0.080 Uiso 1 1 calc R
C12B C 0.4171(3) 0.4020(2) 0.9661(3) 0.0588(11) Uani 1 1 d .
H12B H 0.3474 0.4215 0.9792 0.071 Uiso 1 1 calc R
C13B C 0.4651(2) 0.4158(2) 0.8799(2) 0.0418(8) Uani 1 1 d .
H13B H 0.4278 0.4437 0.8335 0.050 Uiso 1 1 calc R
C14B C 0.67368(19) 0.96821(19) 0.90011(19) 0.0251(6) Uani 1 1 d .
C15B C 0.7144(2) 1.0554(2) 0.87092(19) 0.0273(6) Uani 1 1 d .
C16B C 0.7663(2) 1.10378(19) 0.93153(19) 0.0281(6) Uani 1 1 d .
H16B H 0.7977 1.1613 0.9117 0.034 Uiso 1 1 calc R
C17B C 0.7737(2) 1.07096(19) 1.01941(19) 0.0284(6) Uani 1 1 d .
C18B C 0.7259(2) 0.98758(19) 1.04804(19) 0.0282(6) Uani 1 1 d .
H18B H 0.7288 0.9654 1.1090 0.034 Uiso 1 1 calc R
C19B C 0.6741(2) 0.93587(19) 0.9900(2) 0.0273(6) Uani 1 1 d .
C20B C 0.6168(2) 0.8505(2) 1.0254(2) 0.0399(8) Uani 1 1 d .
H20A H 0.5458 0.8634 1.0158 0.060 Uiso 1 1 calc R
H20B H 0.6225 0.8421 1.0907 0.060 Uiso 1 1 calc R
H20C H 0.6448 0.7905 0.9927 0.060 Uiso 1 1 calc R
C21B C 0.6975(3) 1.1018(2) 0.7803(2) 0.0399(7) Uani 1 1 d .
H21A H 0.6416 1.1529 0.7889 0.060 Uiso 1 1 calc R
H21B H 0.6813 1.0516 0.7384 0.060 Uiso 1 1 calc R
H21C H 0.7587 1.1312 0.7548 0.060 Uiso 1 1 calc R
C22B C 0.8300(3) 1.1258(2) 1.0838(2) 0.0412(8) Uani 1 1 d .
H22A H 0.8964 1.0914 1.0876 0.062 Uiso 1 1 calc R
H22B H 0.7920 1.1290 1.1445 0.062 Uiso 1 1 calc R
H22D H 0.8380 1.1926 1.0609 0.062 Uiso 1 1 calc R
B1 B 0.7133(2) 0.2432(2) 0.4614(2) 0.0208(6) Uani 1 1 d .
C11C C 0.70375(19) 0.13569(18) 0.41417(17) 0.0209(5) Uani 1 1 d .
C12C C 0.6242(2) 0.07691(19) 0.43526(18) 0.0243(6) Uani 1 1 d .
H12C H 0.5691 0.1018 0.4769 0.029 Uiso 1 1 calc R
C13C C 0.6212(2) -0.0163(2) 0.3986(2) 0.0310(6) Uani 1 1 d .
H13C H 0.5651 -0.0533 0.4155 0.037 Uiso 1 1 calc R
C14C C 0.6996(2) -0.0552(2) 0.33781(19) 0.0305(6) Uani 1 1 d .
H14C H 0.6990 -0.1195 0.3138 0.037 Uiso 1 1 calc R
C15C C 0.7789(2) 0.0009(2) 0.31251(19) 0.0307(6) Uani 1 1 d .
H15C H 0.8330 -0.0243 0.2699 0.037 Uiso 1 1 calc R
C16C C 0.7798(2) 0.09468(19) 0.34927(19) 0.0272(6) Uani 1 1 d .
H16C H 0.8345 0.1325 0.3295 0.033 Uiso 1 1 calc R
C21C C 0.73341(18) 0.32759(18) 0.38207(18) 0.0218(5) Uani 1 1 d .
C22C C 0.70506(18) 0.3195(2) 0.29403(18) 0.0249(6) Uani 1 1 d .
H22C H 0.6753 0.2618 0.2789 0.030 Uiso 1 1 calc R
C23C C 0.7182(2) 0.3914(2) 0.2277(2) 0.0310(6) Uani 1 1 d .
H23C H 0.6972 0.3823 0.1690 0.037 Uiso 1 1 calc R
C24C C 0.7617(2) 0.4761(2) 0.2470(2) 0.0328(7) Uani 1 1 d .
H24C H 0.7710 0.5256 0.2020 0.039 Uiso 1 1 calc R
C25C C 0.7913(2) 0.4875(2) 0.3325(2) 0.0328(7) Uani 1 1 d .
H25C H 0.8215 0.5453 0.3467 0.039 Uiso 1 1 calc R
C26C C 0.7772(2) 0.41507(19) 0.3983(2) 0.0280(6) Uani 1 1 d .
H26C H 0.7980 0.4251 0.4569 0.034 Uiso 1 1 calc R
C31C C 0.80671(19) 0.23718(19) 0.52627(18) 0.0249(6) Uani 1 1 d .
C32C C 0.8892(2) 0.1667(2) 0.5181(2) 0.0320(7) Uani 1 1 d .
H32C H 0.8931 0.1175 0.4723 0.038 Uiso 1 1 calc R
C33C C 0.9658(2) 0.1664(3) 0.5748(2) 0.0460(9) Uani 1 1 d .
H33C H 1.0199 0.1167 0.5679 0.055 Uiso 1 1 calc R
C34C C 0.9637(3) 0.2383(3) 0.6416(2) 0.0522(10) Uani 1 1 d .
H34C H 1.0159 0.2382 0.6802 0.063 Uiso 1 1 calc R
C35C C 0.8849(3) 0.3094(3) 0.6507(2) 0.0462(9) Uani 1 1 d .
H35C H 0.8826 0.3596 0.6954 0.055 Uiso 1 1 calc R
C36C C 0.8087(2) 0.3076(2) 0.59460(19) 0.0332(7) Uani 1 1 d .
H36C H 0.7545 0.3571 0.6029 0.040 Uiso 1 1 calc R
C41C C 0.60839(18) 0.27508(17) 0.52696(17) 0.0195(5) Uani 1 1 d .
C42C C 0.54023(19) 0.35498(18) 0.51098(18) 0.0233(6) Uani 1 1 d .
H42C H 0.5567 0.3973 0.4611 0.028 Uiso 1 1 calc R
C43C C 0.4489(2) 0.3748(2) 0.5656(2) 0.0277(6) Uani 1 1 d .
H43C H 0.4045 0.4295 0.5521 0.033 Uiso 1 1 calc R
C44C C 0.4229(2) 0.3153(2) 0.6392(2) 0.0290(6) Uani 1 1 d .
H44C H 0.3606 0.3280 0.6759 0.035 Uiso 1 1 calc R
C45C C 0.4895(2) 0.23640(19) 0.65844(18) 0.0255(6) Uani 1 1 d .
H45C H 0.4731 0.1951 0.7091 0.031 Uiso 1 1 calc R
C46C C 0.57973(19) 0.21805(18) 0.60367(17) 0.0221(5) Uani 1 1 d .
H46C H 0.6244 0.1643 0.6187 0.027 Uiso 1 1 calc R
C1D C 0.8832(3) 0.4846(3) 0.9194(3) 0.0619(11) Uani 1 1 d .
H1D1 H 0.8224 0.4911 0.8866 0.074 Uiso 1 1 calc R
H1D2 H 0.8926 0.5500 0.9442 0.074 Uiso 1 1 calc R
Cl1D Cl 0.98670(9) 0.44749(9) 0.84303(7) 0.0714(3) Uani 1 1 d .
Cl2D Cl 0.86467(9) 0.40275(11) 1.00912(8) 0.0831(4) Uani 1 1 d .
C1E C 0.1046(3) 0.2194(3) 0.9153(2) 0.0492(9) Uani 1 1 d .
H1E1 H 0.1439 0.1913 0.9637 0.059 Uiso 1 1 calc R
H1E2 H 0.0619 0.2773 0.9411 0.059 Uiso 1 1 calc R
Cl1E Cl 0.18741(8) 0.25648(7) 0.82290(8) 0.0655(3) Uani 1 1 d .
Cl2E Cl 0.02786(7) 0.13158(8) 0.88094(7) 0.0622(3) Uani 1 1 d .

loop_
_atom_site_aniso_label
_atom_site_aniso_U_11
_atom_site_aniso_U_22
_atom_site_aniso_U_33
_atom_site_aniso_U_23
_atom_site_aniso_U_13
_atom_site_aniso_U_12
Rh1 0.01323(10) 0.01653(10) 0.02008(11) -0.00243(7) -0.00153(7) -0.00226(7)
Cl1 0.0247(3) 0.0335(3) 0.0218(3) -0.0026(3) -0.0044(3) 0.0015(3)
C1A 0.0133(12) 0.0246(13) 0.0282(14) -0.0023(11) 0.0052(10) -0.0032(10)
C2A 0.0187(13) 0.0251(13) 0.0267(14) -0.0051(11) 0.0067(11) -0.0042(11)
C3A 0.0211(13) 0.0295(14) 0.0209(13) 0.0001(11) 0.0036(11) -0.0056(11)
C4A 0.0220(13) 0.0258(13) 0.0250(14) 0.0025(11) 0.0031(11) -0.0059(11)
C5A 0.0170(12) 0.0225(13) 0.0283(14) -0.0003(11) 0.0023(11) -0.0044(10)
C6A 0.0160(13) 0.0320(15) 0.0406(17) -0.0019(13) -0.0019(12) -0.0014(11)
C7A 0.0312(16) 0.0277(15) 0.0419(18) -0.0102(13) 0.0027(13) -0.0008(12)
C8A 0.0326(16) 0.0449(17) 0.0234(15) -0.0051(13) -0.0001(12) -0.0085(13)
C9A 0.0390(17) 0.0297(15) 0.0334(16) 0.0077(13) -0.0040(13) -0.0024(13)
C10A 0.0232(14) 0.0234(14) 0.0484(18) -0.0058(13) -0.0056(13) -0.0070(11)
N1B 0.0166(10) 0.0185(10) 0.0194(11) -0.0019(8) -0.0013(8) -0.0021(8)
N2B 0.0183(11) 0.0190(10) 0.0250(11) -0.0024(9) -0.0008(9) -0.0033(9)
N3B 0.0220(11) 0.0205(11) 0.0222(11) -0.0034(9) -0.0024(9) -0.0063(9)
N4B 0.0160(11) 0.0212(11) 0.0284(12) -0.0047(9) -0.0053(9) 0.0011(9)
N5B 0.0184(11) 0.0281(12) 0.0396(14) -0.0153(11) -0.0061(10) 0.0029(9)
C1B 0.0197(13) 0.0254(13) 0.0243(14) -0.0028(11) -0.0043(11) -0.0063(11)
C2B 0.0194(13) 0.0229(13) 0.0172(12) -0.0036(10) -0.0022(10) -0.0044(10)
C3B 0.0201(13) 0.0226(13) 0.0253(14) -0.0021(11) -0.0067(11) -0.0027(10)
C4B 0.0169(14) 0.0361(16) 0.0490(19) -0.0133(14) -0.0080(13) 0.0061(12)
C5B 0.0196(14) 0.0429(18) 0.060(2) -0.0263(16) -0.0068(14) 0.0105(13)
C6B 0.0196(13) 0.0186(12) 0.0236(13) -0.0025(10) -0.0025(10) -0.0028(10)
C7B 0.0306(15) 0.0167(12) 0.0325(15) -0.0031(11) -0.0025(12) -0.0048(11)
C8B 0.0324(15) 0.0138(12) 0.0315(15) -0.0035(11) -0.0013(12) -0.0072(11)
C9B 0.052(2) 0.0375(17) 0.0421(19) 0.0026(14) -0.0140(16) -0.0130(15)
C10B 0.106(4) 0.059(2) 0.035(2) 0.0070(17) -0.024(2) -0.038(2)
C11B 0.114(4) 0.046(2) 0.040(2) -0.0140(18) 0.024(2) -0.043(2)
C12B 0.060(2) 0.0297(17) 0.079(3) -0.0068(18) 0.036(2) -0.0119(17)
C13B 0.0380(18) 0.0284(15) 0.057(2) 0.0092(15) 0.0063(16) -0.0043(13)
C14B 0.0190(13) 0.0239(13) 0.0319(15) -0.0141(11) -0.0035(11) 0.0028(11)
C15B 0.0266(14) 0.0262(14) 0.0286(15) -0.0064(11) -0.0064(12) 0.0051(11)
C16B 0.0323(15) 0.0216(13) 0.0310(15) -0.0033(11) -0.0047(12) -0.0032(11)
C17B 0.0317(15) 0.0237(13) 0.0303(15) -0.0078(11) -0.0064(12) -0.0015(12)
C18B 0.0307(15) 0.0260(14) 0.0270(15) -0.0046(11) -0.0003(12) 0.0003(12)
C19B 0.0216(14) 0.0221(13) 0.0360(16) -0.0091(12) 0.0042(12) 0.0020(11)
C20B 0.0375(17) 0.0301(15) 0.0487(19) -0.0146(14) 0.0149(15) -0.0078(13)
C21B 0.053(2) 0.0341(16) 0.0339(17) -0.0032(13) -0.0171(15) 0.0067(15)
C22B 0.056(2) 0.0387(17) 0.0330(17) -0.0049(14) -0.0142(15) -0.0150(15)
B1 0.0191(14) 0.0209(14) 0.0224(15) 0.0003(12) -0.0005(12) -0.0039(12)
C11C 0.0205(13) 0.0205(12) 0.0214(13) 0.0029(10) -0.0019(10) -0.0014(10)
C12C 0.0220(13) 0.0269(14) 0.0236(14) -0.0039(11) -0.0003(11) -0.0022(11)
C13C 0.0301(15) 0.0306(15) 0.0330(16) -0.0027(12) 0.0009(13) -0.0124(12)
C14C 0.0387(17) 0.0226(13) 0.0304(15) -0.0057(12) -0.0024(13) -0.0042(12)
C15C 0.0322(15) 0.0295(14) 0.0277(15) -0.0051(12) 0.0064(12) 0.0005(12)
C16C 0.0263(14) 0.0243(13) 0.0299(15) -0.0009(11) 0.0043(12) -0.0056(11)
C21C 0.0149(12) 0.0225(13) 0.0263(14) -0.0005(11) 0.0041(10) 0.0010(10)
C22C 0.0153(12) 0.0288(14) 0.0307(15) 0.0045(12) -0.0016(11) -0.0044(11)
C23C 0.0209(14) 0.0422(17) 0.0298(15) 0.0084(13) -0.0035(12) -0.0011(12)
C24C 0.0252(15) 0.0299(15) 0.0399(17) 0.0143(13) 0.0070(13) 0.0025(12)
C25C 0.0300(15) 0.0226(14) 0.0434(18) 0.0013(12) 0.0073(13) -0.0035(12)
C26C 0.0290(15) 0.0248(14) 0.0296(15) -0.0039(11) 0.0017(12) -0.0039(12)
C31C 0.0198(13) 0.0294(14) 0.0257(14) 0.0070(11) 0.0008(11) -0.0073(11)
C32C 0.0220(14) 0.0351(16) 0.0390(17) 0.0096(13) -0.0025(12) -0.0054(12)
C33C 0.0219(15) 0.059(2) 0.057(2) 0.0241(18) -0.0047(15) -0.0036(15)
C34C 0.0337(19) 0.085(3) 0.044(2) 0.018(2) -0.0176(16) -0.0229(19)
C35C 0.0406(19) 0.072(2) 0.0299(17) -0.0019(16) -0.0091(14) -0.0207(18)
C36C 0.0268(15) 0.0446(17) 0.0289(15) -0.0042(13) -0.0025(12) -0.0068(13)
C41C 0.0190(13) 0.0184(12) 0.0221(13) -0.0060(10) -0.0033(10) -0.0061(10)
C42C 0.0252(14) 0.0203(13) 0.0251(14) -0.0011(11) -0.0040(11) -0.0055(11)
C43C 0.0202(13) 0.0246(13) 0.0388(16) -0.0065(12) -0.0062(12) -0.0006(11)
C44C 0.0189(13) 0.0341(15) 0.0337(16) -0.0115(13) 0.0031(12) -0.0073(12)
C45C 0.0282(14) 0.0260(13) 0.0230(14) -0.0043(11) 0.0013(11) -0.0117(11)
C46C 0.0233(13) 0.0207(12) 0.0230(13) -0.0038(10) -0.0043(11) -0.0034(10)
C1D 0.053(2) 0.054(2) 0.076(3) 0.016(2) -0.005(2) 0.0110(19)
Cl1D 0.0709(7) 0.0830(7) 0.0565(6) 0.0126(5) 0.0034(5) 0.0018(6)
Cl2D 0.0598(7) 0.1232(10) 0.0646(7) 0.0320(7) 0.0013(5) -0.0112(7)
C1E 0.051(2) 0.051(2) 0.046(2) -0.0142(16) -0.0117(17) 0.0041(17)
Cl1E 0.0566(6) 0.0507(5) 0.0856(8) -0.0018(5) 0.0067(5) -0.0014(4)
Cl2E 0.0487(5) 0.0770(7) 0.0623(6) -0.0152(5) -0.0045(5) -0.0136(5)

loop_
_atom_type_symbol
_atom_type_description
_atom_type_scat_dispersion_real
_atom_type_scat_dispersion_imag
_atom_type_scat_source
C C 0.0033 0.0016 'International Tables Vol C Tables 4.2.6.8 and 6.1.1.4'
H H 0.0000 0.0000 'International Tables Vol C Tables 4.2.6.8 and 6.1.1.4'
B B 0.0013 0.0007 'International Tables Vol C Tables 4.2.6.8 and 6.1.1.4'
N N 0.0061 0.0033 'International Tables Vol C Tables 4.2.6.8 and 6.1.1.4'
Cl Cl 0.1484 0.1585 'International Tables Vol C Tables 4.2.6.8 and 6.1.1.4'
Rh Rh -1.1178 0.9187 'International Tables Vol C Tables 4.2.6.8 and 6.1.1.4'

loop_
_geom_angle_atom_site_label_1
_geom_angle_atom_site_label_2
_geom_angle_atom_site_label_3
_geom_angle
C6B Rh1 N1B 83.97(9)
C6B Rh1 C5A 110.94(10)
N1B Rh1 C5A 160.05(9)
C6B Rh1 C3A 118.39(10)
N1B Rh1 C3A 96.85(9)
C5A Rh1 C3A 64.73(10)
C6B Rh1 C4A 97.61(10)
N1B Rh1 C4A 128.98(9)
C5A Rh1 C4A 38.77(10)
C3A Rh1 C4A 38.25(10)
C6B Rh1 C2A 157.01(10)
N1B Rh1 C2A 96.65(9)
C5A Rh1 C2A 64.37(10)
C3A Rh1 C2A 38.63(10)
C4A Rh1 C2A 64.15(10)
C6B Rh1 C1A 148.73(10)
N1B Rh1 C1A 127.29(9)
C5A Rh1 C1A 39.04(9)
C3A Rh1 C1A 63.66(10)
C4A Rh1 C1A 64.21(10)
C2A Rh1 C1A 37.13(10)
C6B Rh1 Cl1 90.79(7)
N1B Rh1 Cl1 88.82(6)
C5A Rh1 Cl1 103.65(7)
C3A Rh1 Cl1 150.64(7)
C4A Rh1 Cl1 141.83(7)
C2A Rh1 Cl1 112.19(7)
C1A Rh1 Cl1 90.05(7)
C2A C1A C5A 108.2(2)
C2A C1A C6A 126.5(2)
C5A C1A C6A 125.4(2)
C2A C1A Rh1 71.43(14)
C5A C1A Rh1 67.97(13)
C6A C1A Rh1 125.69(18)
C1A C2A C3A 107.9(2)
C1A C2A C7A 127.0(3)
C3A C2A C7A 125.1(2)
C1A C2A Rh1 71.45(14)
C3A C2A Rh1 69.02(14)
C7A C2A Rh1 127.87(18)
C4A C3A C2A 108.4(2)
C4A C3A C8A 126.7(2)
C2A C3A C8A 124.3(2)
C4A C3A Rh1 71.04(15)
C2A C3A Rh1 72.35(14)
C8A C3A Rh1 129.27(18)
C3A C4A C5A 107.9(2)
C3A C4A C9A 124.3(2)
C5A C4A C9A 127.7(2)
C3A C4A Rh1 70.70(14)
C5A C4A Rh1 69.58(14)
C9A C4A Rh1 128.23(19)
C4A C5A C1A 107.5(2)
C4A C5A C10A 127.5(2)
C1A C5A C10A 124.3(2)
C4A C5A Rh1 71.65(14)
C1A C5A Rh1 72.99(14)
C10A C5A Rh1 128.42(19)
C1A C6A H6A1 109.5
C1A C6A H6A2 109.5
H6A1 C6A H6A2 109.5
C1A C6A H6A3 109.5
H6A1 C6A H6A3 109.5
H6A2 C6A H6A3 109.5
C2A C7A H7A1 109.5
C2A C7A H7A2 109.5
H7A1 C7A H7A2 109.5
C2A C7A H7A3 109.5
H7A1 C7A H7A3 109.5
H7A2 C7A H7A3 109.5
C3A C8A H8A1 109.5
C3A C8A H8A2 109.5
H8A1 C8A H8A2 109.5
C3A C8A H8A3 109.5
H8A1 C8A H8A3 109.5
H8A2 C8A H8A3 109.5
C4A C9A H9A1 109.5
C4A C9A H9A2 109.5
H9A1 C9A H9A2 109.5
C4A C9A H9A3 109.5
H9A1 C9A H9A3 109.5
H9A2 C9A H9A3 109.5
C5A C10A H10A 109.5
C5A C10A H10C 109.5
H10A C10A H10C 109.5
C5A C10A H10D 109.5
H10A C10A H10D 109.5
H10C C10A H10D 109.5
N2B N1B C2B 110.57(19)
N2B N1B Rh1 126.79(15)
C2B N1B Rh1 122.61(16)
N1B N2B N3B 105.31(19)
N2B N3B C1B 112.1(2)
N2B N3B C7B 119.9(2)
C1B N3B C7B 128.0(2)
C6B N4B C4B 111.6(2)
C6B N4B C3B 124.0(2)
C4B N4B C3B 124.3(2)
C6B N5B C5B 110.4(2)
C6B N5B C14B 129.8(2)
C5B N5B C14B 119.7(2)
N3B C1B C2B 105.0(2)
N3B C1B H1B 127.5
C2B C1B H1B 127.5
N1B C2B C1B 107.1(2)
N1B C2B C3B 119.6(2)
C1B C2B C3B 133.3(2)
N4B C3B C2B 109.8(2)
N4B C3B H3B1 109.7
C2B C3B H3B1 109.7
N4B C3B H3B2 109.7
C2B C3B H3B2 109.7
H3B1 C3B H3B2 108.2
C5B C4B N4B 106.2(2)
C5B C4B H4B 126.9
N4B C4B H4B 126.9
C4B C5B N5B 107.9(3)
C4B C5B H5B 126.1
N5B C5B H5B 126.1
N5B C6B N4B 103.8(2)
N5B C6B Rh1 136.22(18)
N4B C6B Rh1 119.79(18)
N3B C7B C8B 112.6(2)
N3B C7B H7B1 109.1
C8B C7B H7B1 109.1
N3B C7B H7B2 109.1
C8B C7B H7B2 109.1
H7B1 C7B H7B2 107.8
C13B C8B C9B 118.6(3)
C13B C8B C7B 121.4(3)
C9B C8B C7B 119.9(3)
C8B C9B C10B 119.8(4)
C8B C9B H9B 120.1
C10B C9B H9B 120.1
C11B C10B C9B 120.3(4)
C11B C10B H10B 119.8
C9B C10B H10B 119.8
C12B C11B C10B 120.4(4)
C12B C11B H11B 119.8
C10B C11B H11B 119.8
C11B C12B C13B 119.8(4)
C11B C12B H12B 120.1
C13B C12B H12B 120.1
C8B C13B C12B 120.9(3)
C8B C13B H13B 119.5
C12B C13B H13B 119.5
C19B C14B C15B 121.7(2)
C19B C14B N5B 118.8(2)
C15B C14B N5B 118.8(2)
C16B C15B C14B 117.8(3)
C16B C15B C21B 119.5(3)
C14B C15B C21B 122.6(3)
C17B C16B C15B 122.1(3)
C17B C16B H16B 118.9
C15B C16B H16B 118.9
C16B C17B C18B 118.3(3)
C16B C17B C22B 120.8(3)
C18B C17B C22B 120.9(3)
C19B C18B C17B 121.9(3)
C19B C18B H18B 119.1
C17B C18B H18B 119.1
C18B C19B C14B 117.9(2)
C18B C19B C20B 120.3(3)
C14B C19B C20B 121.7(3)
C19B C20B H20A 109.5
C19B C20B H20B 109.5
H20A C20B H20B 109.5
C19B C20B H20C 109.5
H20A C20B H20C 109.5
H20B C20B H20C 109.5
C15B C21B H21A 109.5
C15B C21B H21B 109.5
H21A C21B H21B 109.5
C15B C21B H21C 109.5
H21A C21B H21C 109.5
H21B C21B H21C 109.5
C17B C22B H22A 109.5
C17B C22B H22B 109.5
H22A C22B H22B 109.5
C17B C22B H22D 109.5
H22A C22B H22D 109.5
H22B C22B H22D 109.5
C41C B1 C11C 109.0(2)
C41C B1 C21C 109.7(2)
C11C B1 C21C 110.5(2)
C41C B1 C31C 107.8(2)
C11C B1 C31C 110.9(2)
C21C B1 C31C 108.9(2)
C12C C11C C16C 114.3(2)
C12C C11C B1 124.8(2)
C16C C11C B1 120.9(2)
C13C C12C C11C 123.5(3)
C13C C12C H12C 118.2
C11C C12C H12C 118.2
C14C C13C C12C 120.1(3)
C14C C13C H13C 120.0
C12C C13C H13C 120.0
C15C C14C C13C 118.8(3)
C15C C14C H14C 120.6
C13C C14C H14C 120.6
C14C C15C C16C 120.1(3)
C14C C15C H15C 119.9
C16C C15C H15C 119.9
C15C C16C C11C 123.0(2)
C15C C16C H16C 118.5
C11C C16C H16C 118.5
C22C C21C C26C 114.4(2)
C22C C21C B1 122.7(2)
C26C C21C B1 122.8(2)
C23C C22C C21C 123.4(3)
C23C C22C H22C 118.3
C21C C22C H22C 118.3
C24C C23C C22C 120.0(3)
C24C C23C H23C 120.0
C22C C23C H23C 120.0
C25C C24C C23C 118.9(3)
C25C C24C H24C 120.5
C23C C24C H24C 120.5
C24C C25C C26C 120.4(3)
C24C C25C H25C 119.8
C26C C25C H25C 119.8
C25C C26C C21C 122.9(3)
C25C C26C H26C 118.5
C21C C26C H26C 118.5
C36C C31C C32C 114.7(3)
C36C C31C B1 120.1(2)
C32C C31C B1 125.2(3)
C33C C32C C31C 122.2(3)
C33C C32C H32C 118.9
C31C C32C H32C 118.9
C34C C33C C32C 120.5(3)
C34C C33C H33C 119.7
C32C C33C H33C 119.7
C35C C34C C33C 119.0(3)
C35C C34C H34C 120.5
C33C C34C H34C 120.5
C34C C35C C36C 119.7(3)
C34C C35C H35C 120.2
C36C C35C H35C 120.2
C35C C36C C31C 124.0(3)
C35C C36C H36C 118.0
C31C C36C H36C 118.0
C42C C41C C46C 115.1(2)
C42C C41C B1 125.0(2)
C46C C41C B1 119.9(2)
C43C C42C C41C 122.5(2)
C43C C42C H42C 118.7
C41C C42C H42C 118.7
C44C C43C C42C 120.3(2)
C44C C43C H43C 119.9
C42C C43C H43C 119.9
C43C C44C C45C 118.9(3)
C43C C44C H44C 120.5
C45C C44C H44C 120.5
C46C C45C C44C 119.9(2)
C46C C45C H45C 120.0
C44C C45C H45C 120.0
C45C C46C C41C 123.2(2)
C45C C46C H46C 118.4
C41C C46C H46C 118.4
Cl1D C1D Cl2D 112.4(2)
Cl1D C1D H1D1 109.1
Cl2D C1D H1D1 109.1
Cl1D C1D H1D2 109.1
Cl2D C1D H1D2 109.1
H1D1 C1D H1D2 107.8
Cl2E C1E Cl1E 111.06(19)
Cl2E C1E H1E1 109.4
Cl1E C1E H1E1 109.4
Cl2E C1E H1E2 109.4
Cl1E C1E H1E2 109.4
H1E1 C1E H1E2 108.0

loop_
_geom_bond_atom_site_label_1
_geom_bond_atom_site_label_2
_geom_bond_distance
Rh1 C6B 2.076(3)
Rh1 N1B 2.1090(19)
Rh1 C5A 2.147(2)
Rh1 C3A 2.170(3)
Rh1 C4A 2.175(2)
Rh1 C2A 2.215(3)
Rh1 C1A 2.215(2)
Rh1 Cl1 2.3774(6)
C1A C2A 1.410(4)
C1A C5A 1.459(4)
C1A C6A 1.490(4)
C2A C3A 1.451(4)
C2A C7A 1.495(4)
C3A C4A 1.424(4)
C3A C8A 1.499(4)
C4A C5A 1.435(4)
C4A C9A 1.497(4)
C5A C10A 1.499(4)
C6A H6A1 0.9800
C6A H6A2 0.9800
C6A H6A3 0.9800
C7A H7A1 0.9800
C7A H7A2 0.9800
C7A H7A3 0.9800
C8A H8A1 0.9800
C8A H8A2 0.9800
C8A H8A3 0.9800
C9A H9A1 0.9800
C9A H9A2 0.9800
C9A H9A3 0.9800
C10A H10A 0.9800
C10A H10C 0.9800
C10A H10D 0.9800
N1B N2B 1.320(3)
N1B C2B 1.359(3)
N2B N3B 1.338(3)
N3B C1B 1.344(3)
N3B C7B 1.479(3)
N4B C6B 1.364(3)
N4B C4B 1.383(4)
N4B C3B 1.466(3)
N5B C6B 1.359(3)
N5B C5B 1.389(4)
N5B C14B 1.450(3)
C1B C2B 1.366(3)
C1B H1B 0.9500
C2B C3B 1.493(3)
C3B H3B1 0.9900
C3B H3B2 0.9900
C4B C5B 1.330(4)
C4B H4B 0.9500
C5B H5B 0.9500
C7B C8B 1.508(4)
C7B H7B1 0.9900
C7B H7B2 0.9900
C8B C13B 1.378(4)
C8B C9B 1.382(4)
C9B C10B 1.390(5)
C9B H9B 0.9500
C10B C11B 1.361(6)
C10B H10B 0.9500
C11B C12B 1.359(6)
C11B H11B 0.9500
C12B C13B 1.380(5)
C12B H12B 0.9500
C13B H13B 0.9500
C14B C19B 1.395(4)
C14B C15B 1.395(4)
C15B C16B 1.393(4)
C15B C21B 1.506(4)
C16B C17B 1.379(4)
C16B H16B 0.9500
C17B C18B 1.392(4)
C17B C22B 1.514(4)
C18B C19B 1.390(4)
C18B H18B 0.9500
C19B C20B 1.507(4)
C20B H20A 0.9800
C20B H20B 0.9800
C20B H20C 0.9800
C21B H21A 0.9800
C21B H21B 0.9800
C21B H21C 0.9800
C22B H22A 0.9800
C22B H22B 0.9800
C22B H22D 0.9800
B1 C41C 1.648(4)
B1 C11C 1.649(4)
B1 C21C 1.653(4)
B1 C31C 1.654(4)
C11C C12C 1.394(4)
C11C C16C 1.404(4)
C12C C13C 1.392(4)
C12C H12C 0.9500
C13C C14C 1.379(4)
C13C H13C 0.9500
C14C C15C 1.378(4)
C14C H14C 0.9500
C15C C16C 1.395(4)
C15C H15C 0.9500
C16C H16C 0.9500
C21C C22C 1.400(4)
C21C C26C 1.406(4)
C22C C23C 1.389(4)
C22C H22C 0.9500
C23C C24C 1.382(4)
C23C H23C 0.9500
C24C C25C 1.376(4)
C24C H24C 0.9500
C25C C26C 1.391(4)
C25C H25C 0.9500
C26C H26C 0.9500
C31C C36C 1.401(4)
C31C C32C 1.402(4)
C32C C33C 1.395(4)
C32C H32C 0.9500
C33C C34C 1.391(5)
C33C H33C 0.9500
C34C C35C 1.371(5)
C34C H34C 0.9500
C35C C36C 1.386(4)
C35C H35C 0.9500
C36C H36C 0.9500
C41C C42C 1.401(4)
C41C C46C 1.405(3)
C42C C43C 1.399(4)
C42C H42C 0.9500
C43C C44C 1.382(4)
C43C H43C 0.9500
C44C C45C 1.391(4)
C44C H44C 0.9500
C45C C46C 1.386(4)
C45C H45C 0.9500
C46C H46C 0.9500
C1D Cl1D 1.733(4)
C1D Cl2D 1.736(4)
C1D H1D1 0.9900
C1D H1D2 0.9900
C1E Cl2E 1.754(4)
C1E Cl1E 1.760(4)
C1E H1E1 0.9900
C1E H1E2 0.9900

loop_
_geom_torsion_atom_site_label_1
_geom_torsion_atom_site_label_2
_geom_torsion_atom_site_label_3
_geom_torsion_atom_site_label_4
_geom_torsion
C6B Rh1 C1A C2A -139.74(19)
N1B Rh1 C1A C2A 40.10(19)
C5A Rh1 C1A C2A -119.4(2)
C3A Rh1 C1A C2A -37.79(15)
C4A Rh1 C1A C2A -80.57(17)
Cl1 Rh1 C1A C2A 128.65(14)
C6B Rh1 C1A C5A -20.3(3)
N1B Rh1 C1A C5A 159.51(14)
C3A Rh1 C1A C5A 81.62(16)
C4A Rh1 C1A C5A 38.84(15)
C2A Rh1 C1A C5A 119.4(2)
Cl1 Rh1 C1A C5A -111.94(14)
C6B Rh1 C1A C6A 98.2(3)
N1B Rh1 C1A C6A -81.9(2)
C5A Rh1 C1A C6A 118.6(3)
C3A Rh1 C1A C6A -159.8(3)
C4A Rh1 C1A C6A 157.4(3)
C2A Rh1 C1A C6A -122.0(3)
Cl1 Rh1 C1A C6A 6.6(2)
C5A C1A C2A C3A 1.5(3)
C6A C1A C2A C3A -179.2(2)
Rh1 C1A C2A C3A 59.65(17)
C5A C1A C2A C7A 177.9(2)
C6A C1A C2A C7A -2.8(4)
Rh1 C1A C2A C7A -123.9(3)
C5A C1A C2A Rh1 -58.20(17)
C6A C1A C2A Rh1 121.1(3)
C6B Rh1 C2A C1A 120.8(2)
N1B Rh1 C2A C1A -148.94(15)
C5A Rh1 C2A C1A 37.49(15)
C3A Rh1 C2A C1A 118.4(2)
C4A Rh1 C2A C1A 80.73(16)
Cl1 Rh1 C2A C1A -57.50(15)
C6B Rh1 C2A C3A 2.4(3)
N1B Rh1 C2A C3A 92.66(14)
C5A Rh1 C2A C3A -80.91(16)
C4A Rh1 C2A C3A -37.67(15)
C1A Rh1 C2A C3A -118.4(2)
Cl1 Rh1 C2A C3A -175.90(12)
C6B Rh1 C2A C7A -116.3(3)
N1B Rh1 C2A C7A -26.1(3)
C5A Rh1 C2A C7A 160.3(3)
C3A Rh1 C2A C7A -118.8(3)
C4A Rh1 C2A C7A -156.4(3)
C1A Rh1 C2A C7A 122.8(3)
Cl1 Rh1 C2A C7A 65.3(3)
C1A C2A C3A C4A 1.1(3)
C7A C2A C3A C4A -175.4(2)
Rh1 C2A C3A C4A 62.29(17)
C1A C2A C3A C8A 172.9(2)
C7A C2A C3A C8A -3.7(4)
Rh1 C2A C3A C8A -126.0(3)
C1A C2A C3A Rh1 -61.19(17)
C7A C2A C3A Rh1 122.3(3)
C6B Rh1 C3A C4A 63.73(17)
N1B Rh1 C3A C4A 150.56(15)
C5A Rh1 C3A C4A -37.45(15)
C2A Rh1 C3A C4A -117.3(2)
C1A Rh1 C3A C4A -81.01(16)
Cl1 Rh1 C3A C4A -109.58(17)
C6B Rh1 C3A C2A -178.93(14)
N1B Rh1 C3A C2A -92.10(14)
C5A Rh1 C3A C2A 79.89(15)
C4A Rh1 C3A C2A 117.3(2)
C1A Rh1 C3A C2A 36.33(14)
Cl1 Rh1 C3A C2A 7.8(2)
C6B Rh1 C3A C8A -58.7(3)
N1B Rh1 C3A C8A 28.1(3)
C5A Rh1 C3A C8A -159.9(3)
C4A Rh1 C3A C8A -122.4(3)
C2A Rh1 C3A C8A 120.2(3)
C1A Rh1 C3A C8A 156.6(3)
Cl1 Rh1 C3A C8A 128.0(2)
C2A C3A C4A C5A -3.2(3)
C8A C3A C4A C5A -174.7(2)
Rh1 C3A C4A C5A 59.88(17)
C2A C3A C4A C9A 173.2(2)
C8A C3A C4A C9A 1.7(4)
Rh1 C3A C4A C9A -123.7(3)
C2A C3A C4A Rh1 -63.13(17)
C8A C3A C4A Rh1 125.4(3)
C6B Rh1 C4A C3A -127.26(16)
N1B Rh1 C4A C3A -38.88(19)
C5A Rh1 C4A C3A 118.6(2)
C2A Rh1 C4A C3A 38.04(15)
C1A Rh1 C4A C3A 79.46(16)
Cl1 Rh1 C4A C3A 131.64(14)
C6B Rh1 C4A C5A 114.17(16)
N1B Rh1 C4A C5A -157.45(14)
C3A Rh1 C4A C5A -118.6(2)
C2A Rh1 C4A C5A -80.53(16)
C1A Rh1 C4A C5A -39.11(15)
Cl1 Rh1 C4A C5A 13.1(2)
C6B Rh1 C4A C9A -8.3(3)
N1B Rh1 C4A C9A 80.1(3)
C5A Rh1 C4A C9A -122.5(3)
C3A Rh1 C4A C9A 119.0(3)
C2A Rh1 C4A C9A 157.0(3)
C1A Rh1 C4A C9A -161.6(3)
Cl1 Rh1 C4A C9A -109.4(2)
C3A C4A C5A C1A 4.1(3)
C9A C4A C5A C1A -172.2(3)
Rh1 C4A C5A C1A 64.69(17)
C3A C4A C5A C10A 174.6(2)
C9A C4A C5A C10A -1.6(4)
Rh1 C4A C5A C10A -124.8(3)
C3A C4A C5A Rh1 -60.59(17)
C9A C4A C5A Rh1 123.1(3)
C2A C1A C5A C4A -3.4(3)
C6A C1A C5A C4A 177.2(2)
Rh1 C1A C5A C4A -63.80(17)
C2A C1A C5A C10A -174.3(2)
C6A C1A C5A C10A 6.3(4)
Rh1 C1A C5A C10A 125.3(3)
C2A C1A C5A Rh1 60.36(17)
C6A C1A C5A Rh1 -119.0(2)
C6B Rh1 C5A C4A -75.52(17)
N1B Rh1 C5A C4A 60.9(3)
C3A Rh1 C5A C4A 36.96(15)
C2A Rh1 C5A C4A 79.93(17)
C1A Rh1 C5A C4A 115.6(2)
Cl1 Rh1 C5A C4A -171.73(14)
C6B Rh1 C5A C1A 168.87(15)
N1B Rh1 C5A C1A -54.7(3)
C3A Rh1 C5A C1A -78.65(16)
C4A Rh1 C5A C1A -115.6(2)
C2A Rh1 C5A C1A -35.67(15)
Cl1 Rh1 C5A C1A 72.66(15)
C6B Rh1 C5A C10A 48.2(3)
N1B Rh1 C5A C10A -175.4(2)
C3A Rh1 C5A C10A 160.7(3)
C4A Rh1 C5A C10A 123.7(3)
C2A Rh1 C5A C10A -156.4(3)
C1A Rh1 C5A C10A -120.7(3)
Cl1 Rh1 C5A C10A -48.0(2)
C6B Rh1 N1B N2B -140.8(2)
C5A Rh1 N1B N2B 79.5(3)
C3A Rh1 N1B N2B 101.2(2)
C4A Rh1 N1B N2B 124.3(2)
C2A Rh1 N1B N2B 62.3(2)
C1A Rh1 N1B N2B 39.3(2)
Cl1 Rh1 N1B N2B -49.90(19)
C6B Rh1 N1B C2B 41.45(19)
C5A Rh1 N1B C2B -98.2(3)
C3A Rh1 N1B C2B -76.5(2)
C4A Rh1 N1B C2B -53.5(2)
C2A Rh1 N1B C2B -115.4(2)
C1A Rh1 N1B C2B -138.47(19)
Cl1 Rh1 N1B C2B 132.37(19)
C2B N1B N2B N3B 0.1(3)
Rh1 N1B N2B N3B -177.86(15)
N1B N2B N3B C1B -0.3(3)
N1B N2B N3B C7B -178.6(2)
N2B N3B C1B C2B 0.4(3)
C7B N3B C1B C2B 178.6(2)
N2B N1B C2B C1B 0.1(3)
Rh1 N1B C2B C1B 178.19(17)
N2B N1B C2B C3B 178.9(2)
Rh1 N1B C2B C3B -3.0(3)
N3B C1B C2B N1B -0.3(3)
N3B C1B C2B C3B -178.9(3)
C6B N4B C3B C2B 55.2(3)
C4B N4B C3B C2B -121.2(3)
N1B C2B C3B N4B -51.6(3)
C1B C2B C3B N4B 126.9(3)
C6B N4B C4B C5B 0.2(3)
C3B N4B C4B C5B 177.0(3)
N4B C4B C5B N5B 0.0(4)
C6B N5B C5B C4B -0.2(4)
C14B N5B C5B C4B 177.9(3)
C5B N5B C6B N4B 0.3(3)
C14B N5B C6B N4B -177.6(3)
C5B N5B C6B Rh1 -175.1(2)
C14B N5B C6B Rh1 7.1(5)
C4B N4B C6B N5B -0.3(3)
C3B N4B C6B N5B -177.1(2)
C4B N4B C6B Rh1 176.02(19)
C3B N4B C6B Rh1 -0.8(3)
N1B Rh1 C6B N5B 136.0(3)
C5A Rh1 C6B N5B -57.7(3)
C3A Rh1 C6B N5B -129.5(3)
C4A Rh1 C6B N5B -95.4(3)
C2A Rh1 C6B N5B -131.2(3)
C1A Rh1 C6B N5B -44.2(4)
Cl1 Rh1 C6B N5B 47.2(3)
N1B Rh1 C6B N4B -38.85(19)
C5A Rh1 C6B N4B 127.47(19)
C3A Rh1 C6B N4B 55.7(2)
C4A Rh1 C6B N4B 89.8(2)
C2A Rh1 C6B N4B 54.0(3)
C1A Rh1 C6B N4B 141.0(2)
Cl1 Rh1 C6B N4B -127.58(19)
N2B N3B C7B C8B 92.6(3)
C1B N3B C7B C8B -85.5(3)
N3B C7B C8B C13B 66.9(3)
N3B C7B C8B C9B -114.3(3)
C13B C8B C9B C10B -0.1(4)
C7B C8B C9B C10B -179.0(3)
C8B C9B C10B C11B -1.3(5)
C9B C10B C11B C12B 1.4(6)
C10B C11B C12B C13B -0.2(5)
C9B C8B C13B C12B 1.4(4)
C7B C8B C13B C12B -179.8(3)
C11B C12B C13B C8B -1.2(5)
C6B N5B C14B C19B -99.0(3)
C5B N5B C14B C19B 83.3(3)
C6B N5B C14B C15B 90.3(3)
C5B N5B C14B C15B -87.4(3)
C19B C14B C15B C16B 7.4(4)
N5B C14B C15B C16B 177.8(2)
C19B C14B C15B C21B -167.9(3)
N5B C14B C15B C21B 2.5(4)
C14B C15B C16B C17B -3.4(4)
C21B C15B C16B C17B 172.1(3)
C15B C16B C17B C18B -1.1(4)
C15B C16B C17B C22B -179.5(3)
C16B C17B C18B C19B 1.8(4)
C22B C17B C18B C19B -179.8(3)
C17B C18B C19B C14B 2.0(4)
C17B C18B C19B C20B -175.4(3)
C15B C14B C19B C18B -6.7(4)
N5B C14B C19B C18B -177.1(2)
C15B C14B C19B C20B 170.6(3)
N5B C14B C19B C20B 0.2(4)
C41C B1 C11C C12C -6.9(3)
C21C B1 C11C C12C -127.5(3)
C31C B1 C11C C12C 111.7(3)
C41C B1 C11C C16C 175.0(2)
C21C B1 C11C C16C 54.3(3)
C31C B1 C11C C16C -66.5(3)
C16C C11C C12C C13C 2.6(4)
B1 C11C C12C C13C -175.7(2)
C11C C12C C13C C14C -0.1(4)
C12C C13C C14C C15C -1.7(4)
C13C C14C C15C C16C 1.0(4)
C14C C15C C16C C11C 1.6(4)
C12C C11C C16C C15C -3.3(4)
B1 C11C C16C C15C 175.0(2)
C41C B1 C21C C22C -96.1(3)
C11C B1 C21C C22C 24.2(3)
C31C B1 C21C C22C 146.2(2)
C41C B1 C21C C26C 81.6(3)
C11C B1 C21C C26C -158.1(2)
C31C B1 C21C C26C -36.1(3)
C26C C21C C22C C23C -0.3(4)
B1 C21C C22C C23C 177.6(2)
C21C C22C C23C C24C 0.3(4)
C22C C23C C24C C25C -0.1(4)
C23C C24C C25C C26C -0.3(4)
C24C C25C C26C C21C 0.3(4)
C22C C21C C26C C25C -0.1(4)
B1 C21C C26C C25C -177.9(2)
C41C B1 C31C C36C -40.0(3)
C11C B1 C31C C36C -159.3(2)
C21C B1 C31C C36C 79.0(3)
C41C B1 C31C C32C 141.7(2)
C11C B1 C31C C32C 22.4(3)
C21C B1 C31C C32C -99.4(3)
C36C C31C C32C C33C 1.1(4)
B1 C31C C32C C33C 179.5(2)
C31C C32C C33C C34C -1.2(4)
C32C C33C C34C C35C 0.1(5)
C33C C34C C35C C36C 0.9(5)
C34C C35C C36C C31C -0.9(5)
C32C C31C C36C C35C -0.1(4)
B1 C31C C36C C35C -178.6(3)
C11C B1 C41C C42C -113.7(3)
C21C B1 C41C C42C 7.4(3)
C31C B1 C41C C42C 125.8(2)
C11C B1 C41C C46C 63.7(3)
C21C B1 C41C C46C -175.2(2)
C31C B1 C41C C46C -56.8(3)
C46C C41C C42C C43C -1.9(4)
B1 C41C C42C C43C 175.6(2)
C41C C42C C43C C44C 0.6(4)
C42C C43C C44C C45C 0.8(4)
C43C C44C C45C C46C -0.6(4)
C44C C45C C46C C41C -0.9(4)
C42C C41C C46C C45C 2.1(4)
B1 C41C C46C C45C -175.6(2)
